data_7024291
loop_
_publ_author_name
'Saparov, Bayrammurad'
'He, Hua'
'Zhang, Xiaohang'
'Greene, Richard'
'Bobev, Svilen'

_publ_section_title
;
 Synthesis, crystallographic and theoretical studies of the new Zintl
 phases Ba2Cd2Pn3 (Pn = As, Sb), and the solid solutions
 (Ba(1-x)Sr(x))2Cd2Sb3 and Ba2Cd2(Sb(1-x)As(x))3.
;
_journal_issue 4
_journal_name_full 'Dalton transactions (Cambridge, England : 2003)'
_journal_page_first 1063
_journal_page_last 1070
_journal_paper_doi 10.1039/b914305j
_journal_volume 39
_journal_year 2010
_chemical_formula_moiety 'As0.49 Cd2 Sb2.51, 2(Ba)'
_chemical_formula_sum 'As0.49 Ba2 Cd2 Sb2.51'
_chemical_formula_weight 841.67
_chemical_name_systematic
;
?
;
_space_group_IT_number 12
_symmetry_cell_setting monoclinic
_symmetry_space_group_name_Hall '-C 2y'
_symmetry_space_group_name_H-M 'C 1 2/m 1'
_atom_sites_solution_primary direct
_atom_sites_solution_secondary difmap
_audit_creation_method SHELXL-97
_cell_angle_alpha 90.00
_cell_angle_beta 126.615(4)
_cell_angle_gamma 90.00
_cell_formula_units_Z 4
_cell_length_a 17.897(5)
_cell_length_b 4.7684(12)
_cell_length_c 13.276(4)
_cell_measurement_reflns_used 1262
_cell_measurement_temperature 170(2)
_cell_measurement_theta_max 28.32
_cell_measurement_theta_min 1.91
_cell_volume 909.4(4)
_computing_cell_refinement 'Bruker SMART'
_computing_data_collection 'Bruker SMART'
_computing_data_reduction 'Bruker SAINT'
_computing_molecular_graphics 'Bruker SHELXTL'
_computing_publication_material 'Bruker SHELXTL'
_computing_structure_refinement 'SHELXL-97 (Sheldrick, 1997)'
_computing_structure_solution 'SHELXS-97 (Sheldrick, 1990)'
_diffrn_ambient_temperature 170(2)
_diffrn_measured_fraction_theta_full 0.996
_diffrn_measured_fraction_theta_max 0.996
_diffrn_measurement_device_type 'CCD area detector'
_diffrn_measurement_method 'phi and omega scans'
_diffrn_radiation_monochromator graphite
_diffrn_radiation_source 'fine-focus sealed tube'
_diffrn_radiation_type MoK\a
_diffrn_radiation_wavelength 0.71073
_diffrn_reflns_av_R_equivalents 0.0455
_diffrn_reflns_av_sigmaI/netI 0.0618
_diffrn_reflns_limit_h_max 23
_diffrn_reflns_limit_h_min -22
_diffrn_reflns_limit_k_max 4
_diffrn_reflns_limit_k_min -6
_diffrn_reflns_limit_l_max 17
_diffrn_reflns_limit_l_min -17
_diffrn_reflns_number 3147
_diffrn_reflns_theta_full 28.32
_diffrn_reflns_theta_max 28.32
_diffrn_reflns_theta_min 1.91
_exptl_absorpt_coefficient_mu 22.129
_exptl_absorpt_correction_T_max 0.7771
_exptl_absorpt_correction_T_min 0.4427
_exptl_absorpt_correction_type multi-scan
_exptl_absorpt_process_details
;
SADABS (Sheldrick, 2003)
;
_exptl_crystal_colour black
_exptl_crystal_density_diffrn 6.148
_exptl_crystal_density_method 'not measured'
_exptl_crystal_description needle
_exptl_crystal_F_000 1409
_exptl_crystal_size_max 0.04
_exptl_crystal_size_mid 0.02
_exptl_crystal_size_min 0.01
_refine_diff_density_max 2.268
_refine_diff_density_min -2.654
_refine_diff_density_rms 0.488
_refine_ls_extinction_method none
_refine_ls_goodness_of_fit_ref 1.020
_refine_ls_matrix_type full
_refine_ls_number_parameters 46
_refine_ls_number_reflns 1262
_refine_ls_number_restraints 0
_refine_ls_restrained_S_all 1.020
_refine_ls_R_factor_all 0.0612
_refine_ls_R_factor_gt 0.0403
_refine_ls_shift/su_max 0.000
_refine_ls_shift/su_mean 0.000
_refine_ls_structure_factor_coef Fsqd
_refine_ls_weighting_details 'calc w=1/[\s^2^(Fo^2^)+(0.0274P)^2^+0.0000P] where P=(Fo^2^+2Fc^2^)/3'
_refine_ls_weighting_scheme calc
_refine_ls_wR_factor_gt 0.0722
_refine_ls_wR_factor_ref 0.0813
_reflns_number_gt 958
_reflns_number_total 1262
_reflns_threshold_expression >2sigma(I)
_cod_data_source_file b914305j.txt
_cod_data_source_block Ba2Cd2Sb2.51(2)As0.49
_cod_original_sg_symbol_H-M C2/m
_cod_database_code 7024291

loop_
_symmetry_equiv_pos_as_xyz
'x, y, z'
'-x, y, -z'
'x+1/2, y+1/2, z'
'-x+1/2, y+1/2, -z'
'-x, -y, -z'
'x, -y, z'
'-x+1/2, -y+1/2, -z'
'x+1/2, -y+1/2, z'

loop_
_atom_site_label
_atom_site_type_symbol
_atom_site_fract_x
_atom_site_fract_y
_atom_site_fract_z
_atom_site_U_iso_or_equiv
_atom_site_adp_type
_atom_site_occupancy
_atom_site_symmetry_multiplicity
_atom_site_calc_flag
_atom_site_refinement_flags
Ba1 Ba 0.26406(7) 0.0000 0.16089(9) 0.0120(2) Uani 1 2 d S
Ba2 Ba 0.39612(7) 0.0000 0.55378(9) 0.0128(2) Uani 1 2 d S
Cd1 Cd 0.04123(8) 0.0000 0.81371(11) 0.0152(3) Uani 1 2 d S
Cd2 Cd 0.58987(8) 0.0000 0.15141(11) 0.0150(3) Uani 1 2 d S
Sb1 Sb 0.07998(7) 0.0000 0.62563(10) 0.0112(4) Uani 0.969(13) 2 d SP
As1 As 0.07998(7) 0.0000 0.62563(10) 0.0112(4) Uani 0.031(13) 2 d SP
Sb2 Sb 0.15464(8) 0.0000 0.30209(10) 0.0104(4) Uani 0.832(14) 2 d SP
As2 As 0.15464(8) 0.0000 0.30209(10) 0.0104(4) Uani 0.168(14) 2 d SP
Sb3 Sb 0.38687(8) 0.0000 0.04156(11) 0.0099(4) Uani 0.707(13) 2 d SP
As3 As 0.38687(8) 0.0000 0.04156(11) 0.0099(4) Uani 0.293(13) 2 d SP

loop_
_atom_site_aniso_label
_atom_site_aniso_U_11
_atom_site_aniso_U_22
_atom_site_aniso_U_33
_atom_site_aniso_U_23
_atom_site_aniso_U_13
_atom_site_aniso_U_12
Ba1 0.0117(5) 0.0125(5) 0.0105(5) 0.000 0.0059(4) 0.000
Ba2 0.0166(5) 0.0111(5) 0.0123(5) 0.000 0.0095(4) 0.000
Cd1 0.0127(6) 0.0176(7) 0.0116(6) 0.000 0.0053(5) 0.000
Cd2 0.0183(7) 0.0134(7) 0.0141(6) 0.000 0.0101(6) 0.000
Sb1 0.0118(6) 0.0115(6) 0.0089(6) 0.000 0.0054(5) 0.000
As1 0.0118(6) 0.0115(6) 0.0089(6) 0.000 0.0054(5) 0.000
Sb2 0.0112(6) 0.0112(7) 0.0105(6) 0.000 0.0074(5) 0.000
As2 0.0112(6) 0.0112(7) 0.0105(6) 0.000 0.0074(5) 0.000
Sb3 0.0116(7) 0.0095(7) 0.0093(6) 0.000 0.0066(6) 0.000
As3 0.0116(7) 0.0095(7) 0.0093(6) 0.000 0.0066(6) 0.000

loop_
_atom_type_symbol
_atom_type_description
_atom_type_scat_dispersion_real
_atom_type_scat_dispersion_imag
_atom_type_scat_source
As As 0.0499 2.0058 'International Tables Vol C Tables 4.2.6.8 and 6.1.1.4'
Cd Cd -0.8075 1.2024 'International Tables Vol C Tables 4.2.6.8 and 6.1.1.4'
Sb Sb -0.5866 1.5461 'International Tables Vol C Tables 4.2.6.8 and 6.1.1.4'
Ba Ba -0.3244 2.2819 'International Tables Vol C Tables 4.2.6.8 and 6.1.1.4'

loop_
_geom_angle_atom_site_label_1
_geom_angle_atom_site_label_2
_geom_angle_atom_site_label_3
_geom_angle
_geom_angle_site_symmetry_1
_geom_angle_site_symmetry_3
Sb3 Ba1 As3 93.52(4) . 7_545
Sb3 Ba1 Sb3 93.52(4) . 7_545
As3 Ba1 Sb3 0.00(4) 7_545 7_545
Sb3 Ba1 As3 93.52(4) . 7
As3 Ba1 As3 89.13(4) 7_545 7
Sb3 Ba1 As3 89.13(4) 7_545 7
Sb3 Ba1 Sb3 93.52(4) . 7
As3 Ba1 Sb3 89.13(4) 7_545 7
Sb3 Ba1 Sb3 89.13(4) 7_545 7
As3 Ba1 Sb3 0.00(8) 7 7
Sb3 Ba1 Sb2 175.97(4) . .
As3 Ba1 Sb2 89.35(4) 7_545 .
Sb3 Ba1 Sb2 89.35(4) 7_545 .
As3 Ba1 Sb2 89.35(4) 7 .
Sb3 Ba1 Sb2 89.35(4) 7 .
Sb3 Ba1 As1 87.24(4) . 7_556
As3 Ba1 As1 178.52(3) 7_545 7_556
Sb3 Ba1 As1 178.52(3) 7_545 7_556
As3 Ba1 As1 92.10(3) 7 7_556
Sb3 Ba1 As1 92.10(3) 7 7_556
Sb2 Ba1 As1 89.83(4) . 7_556
Sb3 Ba1 Sb1 87.24(4) . 7_556
As3 Ba1 Sb1 178.52(3) 7_545 7_556
Sb3 Ba1 Sb1 178.52(3) 7_545 7_556
As3 Ba1 Sb1 92.10(3) 7 7_556
Sb3 Ba1 Sb1 92.10(3) 7 7_556
Sb2 Ba1 Sb1 89.83(4) . 7_556
As1 Ba1 Sb1 0.00(4) 7_556 7_556
Sb3 Ba1 As1 87.24(4) . 7_546
As3 Ba1 As1 92.10(3) 7_545 7_546
Sb3 Ba1 As1 92.10(3) 7_545 7_546
As3 Ba1 As1 178.52(3) 7 7_546
Sb3 Ba1 As1 178.52(3) 7 7_546
Sb2 Ba1 As1 89.83(4) . 7_546
As1 Ba1 As1 86.66(4) 7_556 7_546
Sb1 Ba1 As1 86.66(4) 7_556 7_546
Sb3 Ba1 Sb1 87.24(4) . 7_546
As3 Ba1 Sb1 92.10(3) 7_545 7_546
Sb3 Ba1 Sb1 92.10(3) 7_545 7_546
As3 Ba1 Sb1 178.52(3) 7 7_546
Sb3 Ba1 Sb1 178.52(3) 7 7_546
Sb2 Ba1 Sb1 89.83(4) . 7_546
As1 Ba1 Sb1 86.66(4) 7_556 7_546
Sb1 Ba1 Sb1 86.66(4) 7_556 7_546
As1 Ba1 Sb1 0.0 7_546 7_546
As2 Ba2 Sb2 0.00(3) 7_556 7_556
As2 Ba2 As2 85.90(4) 7_556 7_546
Sb2 Ba2 As2 85.90(4) 7_556 7_546
As2 Ba2 Sb2 85.90(4) 7_556 7_546
Sb2 Ba2 Sb2 85.90(4) 7_556 7_546
As2 Ba2 Sb2 0.00(4) 7_546 7_546
As2 Ba2 Sb2 86.99(3) 7_556 .
Sb2 Ba2 Sb2 86.99(3) 7_556 .
As2 Ba2 Sb2 86.99(3) 7_546 .
Sb2 Ba2 Sb2 86.99(3) 7_546 .
As2 Ba2 As1 173.19(4) 7_556 7_546
Sb2 Ba2 As1 173.19(4) 7_556 7_546
As2 Ba2 As1 94.78(2) 7_546 7_546
Sb2 Ba2 As1 94.78(2) 7_546 7_546
Sb2 Ba2 As1 86.28(3) . 7_546
As2 Ba2 Sb1 173.19(4) 7_556 7_546
Sb2 Ba2 Sb1 173.19(4) 7_556 7_546
As2 Ba2 Sb1 94.78(2) 7_546 7_546
Sb2 Ba2 Sb1 94.78(2) 7_546 7_546
Sb2 Ba2 Sb1 86.28(3) . 7_546
As1 Ba2 Sb1 0.0 7_546 7_546
As2 Ba2 As1 94.78(3) 7_556 7_556
Sb2 Ba2 As1 94.78(3) 7_556 7_556
As2 Ba2 As1 173.19(4) 7_546 7_556
Sb2 Ba2 As1 173.19(4) 7_546 7_556
Sb2 Ba2 As1 86.28(3) . 7_556
As1 Ba2 As1 83.75(4) 7_546 7_556
Sb1 Ba2 As1 83.75(4) 7_546 7_556
As2 Ba2 Sb1 94.78(3) 7_556 7_556
Sb2 Ba2 Sb1 94.78(3) 7_556 7_556
As2 Ba2 Sb1 173.19(4) 7_546 7_556
Sb2 Ba2 Sb1 173.19(4) 7_546 7_556
Sb2 Ba2 Sb1 86.28(3) . 7_556
As1 Ba2 Sb1 83.75(4) 7_546 7_556
Sb1 Ba2 Sb1 83.75(4) 7_546 7_556
As1 Ba2 Sb1 0.00(3) 7_556 7_556
As2 Ba2 Cd1 46.89(3) 7_556 3
Sb2 Ba2 Cd1 46.89(3) 7_556 3
As2 Ba2 Cd1 101.31(4) 7_546 3
Sb2 Ba2 Cd1 101.31(4) 7_546 3
Sb2 Ba2 Cd1 131.44(3) . 3
As1 Ba2 Cd1 139.17(4) 7_546 3
Sb1 Ba2 Cd1 139.17(4) 7_546 3
As1 Ba2 Cd1 83.97(3) 7_556 3
Sb1 Ba2 Cd1 83.97(3) 7_556 3
As2 Ba2 Cd1 101.31(4) 7_556 3_545
Sb2 Ba2 Cd1 101.31(4) 7_556 3_545
As2 Ba2 Cd1 46.89(3) 7_546 3_545
Sb2 Ba2 Cd1 46.89(3) 7_546 3_545
Sb2 Ba2 Cd1 131.44(3) . 3_545
As1 Ba2 Cd1 83.97(3) 7_546 3_545
Sb1 Ba2 Cd1 83.97(3) 7_546 3_545
As1 Ba2 Cd1 139.17(4) 7_556 3_545
Sb1 Ba2 Cd1 139.17(4) 7_556 3_545
Cd1 Ba2 Cd1 80.39(4) 3 3_545
As3 Cd1 Sb3 0.00(5) 7_556 7_556
As3 Cd1 As3 113.99(6) 7_556 7_546
Sb3 Cd1 As3 113.99(6) 7_556 7_546
As3 Cd1 Sb3 113.99(6) 7_556 7_546
Sb3 Cd1 Sb3 113.99(6) 7_556 7_546
As3 Cd1 Sb3 0.00(6) 7_546 7_546
As3 Cd1 As2 106.15(4) 7_556 5_556
Sb3 Cd1 As2 106.15(4) 7_556 5_556
As3 Cd1 As2 106.15(4) 7_546 5_556
Sb3 Cd1 As2 106.15(4) 7_546 5_556
As3 Cd1 Sb2 106.15(4) 7_556 5_556
Sb3 Cd1 Sb2 106.15(4) 7_556 5_556
As3 Cd1 Sb2 106.15(4) 7_546 5_556
Sb3 Cd1 Sb2 106.15(4) 7_546 5_556
As2 Cd1 Sb2 0.00(7) 5_556 5_556
As3 Cd1 Sb1 109.29(4) 7_556 .
Sb3 Cd1 Sb1 109.29(4) 7_556 .
As3 Cd1 Sb1 109.29(4) 7_546 .
Sb3 Cd1 Sb1 109.29(4) 7_546 .
As2 Cd1 Sb1 111.95(5) 5_556 .
Sb2 Cd1 Sb1 111.95(5) 5_556 .
As3 Cd1 Ba2 162.79(4) 7_556 3_445
Sb3 Cd1 Ba2 162.79(4) 7_556 3_445
As3 Cd1 Ba2 82.69(3) 7_546 3_445
Sb3 Cd1 Ba2 82.69(3) 7_546 3_445
As2 Cd1 Ba2 62.98(3) 5_556 3_445
Sb2 Cd1 Ba2 62.98(3) 5_556 3_445
Sb1 Cd1 Ba2 66.44(3) . 3_445
As3 Cd1 Ba2 82.69(3) 7_556 3_455
Sb3 Cd1 Ba2 82.69(3) 7_556 3_455
As3 Cd1 Ba2 162.79(4) 7_546 3_455
Sb3 Cd1 Ba2 162.79(4) 7_546 3_455
As2 Cd1 Ba2 62.98(3) 5_556 3_455
Sb2 Cd1 Ba2 62.98(3) 5_556 3_455
Sb1 Cd1 Ba2 66.44(3) . 3_455
Ba2 Cd1 Ba2 80.39(4) 3_445 3_455
As3 Cd1 Ba1 57.99(3) 7_556 1_556
Sb3 Cd1 Ba1 57.99(3) 7_556 1_556
As3 Cd1 Ba1 57.99(3) 7_546 1_556
Sb3 Cd1 Ba1 57.99(3) 7_546 1_556
As2 Cd1 Ba1 134.00(5) 5_556 1_556
Sb2 Cd1 Ba1 134.00(5) 5_556 1_556
Sb1 Cd1 Ba1 114.05(5) . 1_556
Ba2 Cd1 Ba1 139.227(19) 3_445 1_556
Ba2 Cd1 Ba1 139.227(19) 3_455 1_556
As3 Cd1 Ba1 55.41(3) 7_556 7_556
Sb3 Cd1 Ba1 55.41(3) 7_556 7_556
As3 Cd1 Ba1 114.55(5) 7_546 7_556
Sb3 Cd1 Ba1 114.55(5) 7_546 7_556
As2 Cd1 Ba1 139.24(3) 5_556 7_556
Sb2 Cd1 Ba1 139.24(3) 5_556 7_556
Sb1 Cd1 Ba1 56.65(3) . 7_556
Ba2 Cd1 Ba1 123.09(4) 3_445 7_556
Ba2 Cd1 Ba1 77.84(3) 3_455 7_556
Ba1 Cd1 Ba1 71.37(3) 1_556 7_556
As3 Cd2 Sb3 0.00(4) 5_655 5_655
As3 Cd2 As2 114.45(4) 5_655 3
Sb3 Cd2 As2 114.45(4) 5_655 3
As3 Cd2 Sb2 114.45(4) 5_655 3
Sb3 Cd2 Sb2 114.45(4) 5_655 3
As2 Cd2 Sb2 0.00(4) 3 3
As3 Cd2 As2 114.45(4) 5_655 3_545
Sb3 Cd2 As2 114.45(4) 5_655 3_545
As2 Cd2 As2 112.07(6) 3 3_545
Sb2 Cd2 As2 112.07(6) 3 3_545
As3 Cd2 Sb2 114.45(4) 5_655 3_545
Sb3 Cd2 Sb2 114.45(4) 5_655 3_545
As2 Cd2 Sb2 112.07(6) 3 3_545
Sb2 Cd2 Sb2 112.07(6) 3 3_545
As2 Cd2 Sb2 0.00(5) 3_545 3_545
As3 Cd2 Sb3 110.44(5) 5_655 .
Sb3 Cd2 Sb3 110.44(5) 5_655 .
As2 Cd2 Sb3 101.95(4) 3 .
Sb2 Cd2 Sb3 101.95(4) 3 .
As2 Cd2 Sb3 101.95(4) 3_545 .
Sb2 Cd2 Sb3 101.95(4) 3_545 .
As3 Cd2 Cd2 57.63(5) 5_655 5_655
Sb3 Cd2 Cd2 57.63(5) 5_655 5_655
As2 Cd2 Cd2 122.58(3) 3 5_655
Sb2 Cd2 Cd2 122.58(3) 3 5_655
As2 Cd2 Cd2 122.58(3) 3_545 5_655
Sb2 Cd2 Cd2 122.58(3) 3_545 5_655
Sb3 Cd2 Cd2 52.81(4) . 5_655
As3 Cd2 Ba2 170.15(5) 5_655 5_656
Sb3 Cd2 Ba2 170.15(5) 5_655 5_656
As2 Cd2 Ba2 61.84(3) 3 5_656
Sb2 Cd2 Ba2 61.84(3) 3 5_656
As2 Cd2 Ba2 61.84(3) 3_545 5_656
Sb2 Cd2 Ba2 61.84(3) 3_545 5_656
Sb3 Cd2 Ba2 79.41(4) . 5_656
Cd2 Cd2 Ba2 132.21(6) 5_655 5_656
As3 Cd2 Ba1 58.56(3) 5_655 3
Sb3 Cd2 Ba1 58.56(3) 5_655 3
As2 Cd2 Ba1 58.89(3) 3 3
Sb2 Cd2 Ba1 58.89(3) 3 3
As2 Cd2 Ba1 120.40(5) 3_545 3
Sb2 Cd2 Ba1 120.40(5) 3_545 3
Sb3 Cd2 Ba1 137.28(3) . 3
Cd2 Cd2 Ba1 102.64(4) 5_655 3
Ba2 Cd2 Ba1 114.40(3) 5_656 3
As3 Cd2 Ba1 58.56(3) 5_655 3_545
Sb3 Cd2 Ba1 58.56(3) 5_655 3_545
As2 Cd2 Ba1 120.40(5) 3 3_545
Sb2 Cd2 Ba1 120.40(5) 3 3_545
As2 Cd2 Ba1 58.89(3) 3_545 3_545
Sb2 Cd2 Ba1 58.89(3) 3_545 3_545
Sb3 Cd2 Ba1 137.28(3) . 3_545
Cd2 Cd2 Ba1 102.64(4) 5_655 3_545
Ba2 Cd2 Ba1 114.40(3) 5_656 3_545
Ba1 Cd2 Ba1 76.14(3) 3 3_545
As1 Sb1 Sb1 0.00(5) 5_556 5_556
As1 Sb1 Cd1 114.50(6) 5_556 .
Sb1 Sb1 Cd1 114.50(6) 5_556 .
As1 Sb1 Ba1 136.11(2) 5_556 7_556
Sb1 Sb1 Ba1 136.11(2) 5_556 7_556
Cd1 Sb1 Ba1 77.91(4) . 7_556
As1 Sb1 Ba1 136.11(2) 5_556 7_546
Sb1 Sb1 Ba1 136.11(2) 5_556 7_546
Cd1 Sb1 Ba1 77.91(4) . 7_546
Ba1 Sb1 Ba1 86.66(4) 7_556 7_546
As1 Sb1 Ba2 69.61(4) 5_556 7_546
Sb1 Sb1 Ba2 69.61(4) 5_556 7_546
Cd1 Sb1 Ba2 138.010(19) . 7_546
Ba1 Sb1 Ba2 130.13(4) 7_556 7_546
Ba1 Sb1 Ba2 74.24(3) 7_546 7_546
As1 Sb1 Ba2 69.61(4) 5_556 7_556
Sb1 Sb1 Ba2 69.61(4) 5_556 7_556
Cd1 Sb1 Ba2 138.010(19) . 7_556
Ba1 Sb1 Ba2 74.24(3) 7_556 7_556
Ba1 Sb1 Ba2 130.13(4) 7_546 7_556
Ba2 Sb1 Ba2 83.76(4) 7_546 7_556
As1 Sb1 Ba2 64.85(4) 5_556 3_445
Sb1 Sb1 Ba2 64.85(4) 5_556 3_445
Cd1 Sb1 Ba2 66.30(3) . 3_445
Ba1 Sb1 Ba2 144.21(4) 7_556 3_445
Ba1 Sb1 Ba2 85.78(3) 7_546 3_445
Ba2 Sb1 Ba2 80.77(3) 7_546 3_445
Ba2 Sb1 Ba2 134.46(3) 7_556 3_445
As1 Sb1 Ba2 64.85(3) 5_556 3_455
Sb1 Sb1 Ba2 64.85(3) 5_556 3_455
Cd1 Sb1 Ba2 66.30(3) . 3_455
Ba1 Sb1 Ba2 85.78(3) 7_556 3_455
Ba1 Sb1 Ba2 144.21(4) 7_546 3_455
Ba2 Sb1 Ba2 134.46(3) 7_546 3_455
Ba2 Sb1 Ba2 80.77(3) 7_556 3_455
Ba2 Sb1 Ba2 80.28(4) 3_445 3_455
Cd1 Sb2 Cd2 76.72(4) 5_556 3_445
Cd1 Sb2 Cd2 76.72(4) 5_556 3_455
Cd2 Sb2 Cd2 112.07(6) 3_445 3_455
Cd1 Sb2 Ba1 128.45(5) 5_556 .
Cd2 Sb2 Ba1 75.17(3) 3_445 .
Cd2 Sb2 Ba1 75.17(3) 3_455 .
Cd1 Sb2 Ba2 70.13(3) 5_556 7_556
Cd2 Sb2 Ba2 144.81(5) 3_445 7_556
Cd2 Sb2 Ba2 71.76(3) 3_455 7_556
Ba1 Sb2 Ba2 135.97(2) . 7_556
Cd1 Sb2 Ba2 70.13(3) 5_556 7_546
Cd2 Sb2 Ba2 71.76(3) 3_445 7_546
Cd2 Sb2 Ba2 144.81(5) 3_455 7_546
Ba1 Sb2 Ba2 135.97(2) . 7_546
Ba2 Sb2 Ba2 85.90(4) 7_556 7_546
Cd1 Sb2 Ba2 156.46(5) 5_556 .
Cd2 Sb2 Ba2 114.46(3) 3_445 .
Cd2 Sb2 Ba2 114.46(3) 3_455 .
Ba1 Sb2 Ba2 75.10(4) . .
Ba2 Sb2 Ba2 93.01(3) 7_556 .
Ba2 Sb2 Ba2 93.01(3) 7_546 .
Cd2 Sb3 Cd1 111.11(4) 5_655 7_556
Cd2 Sb3 Cd1 111.11(4) 5_655 7_546
Cd1 Sb3 Cd1 113.99(6) 7_556 7_546
Cd2 Sb3 Cd2 69.56(5) 5_655 .
Cd1 Sb3 Cd2 75.09(4) 7_556 .
Cd1 Sb3 Cd2 75.09(4) 7_546 .
Cd2 Sb3 Ba1 155.43(5) 5_655 .
Cd1 Sb3 Ba1 80.94(4) 7_556 .
Cd1 Sb3 Ba1 80.94(4) 7_546 .
Cd2 Sb3 Ba1 135.01(5) . .
Cd2 Sb3 Ba1 76.15(4) 5_655 7_545
Cd1 Sb3 Ba1 161.61(5) 7_556 7_545
Cd1 Sb3 Ba1 76.82(3) 7_546 7_545
Cd2 Sb3 Ba1 123.04(3) . 7_545
Ba1 Sb3 Ba1 86.48(4) . 7_545
Cd2 Sb3 Ba1 76.15(4) 5_655 7
Cd1 Sb3 Ba1 76.82(3) 7_556 7
Cd1 Sb3 Ba1 161.61(5) 7_546 7
Cd2 Sb3 Ba1 123.04(3) . 7
Ba1 Sb3 Ba1 86.48(4) . 7
Ba1 Sb3 Ba1 89.13(4) 7_545 7

loop_
_geom_bond_atom_site_label_1
_geom_bond_atom_site_label_2
_geom_bond_distance
_geom_bond_site_symmetry_2
Ba1 Sb3 3.3902(16) .
Ba1 As3 3.3977(12) 7_545
Ba1 Sb3 3.3977(12) 7_545
Ba1 As3 3.3977(12) 7
Ba1 Sb3 3.3977(12) 7
Ba1 Sb2 3.4246(15) .
Ba1 As1 3.4744(12) 7_556
Ba1 Sb1 3.4744(12) 7_556
Ba1 As1 3.4744(12) 7_546
Ba1 Sb1 3.4744(12) 7_546
Ba2 As2 3.4991(12) 7_556
Ba2 Sb2 3.4991(12) 7_556
Ba2 As2 3.4991(12) 7_546
Ba2 Sb2 3.4991(12) 7_546
Ba2 Sb2 3.5519(17) .
Ba2 As1 3.5717(12) 7_546
Ba2 Sb1 3.5717(12) 7_546
Ba2 As1 3.5717(12) 7_556
Ba2 Sb1 3.5717(12) 7_556
Ba2 Cd1 3.6942(13) 3
Ba2 Cd1 3.6942(13) 3_545
Cd1 As3 2.8430(11) 7_556
Cd1 Sb3 2.8430(11) 7_556
Cd1 As3 2.8430(11) 7_546
Cd1 Sb3 2.8430(11) 7_546
Cd1 As2 2.8675(18) 5_556
Cd1 Sb2 2.8675(18) 5_556
Cd1 Sb1 2.9633(17) .
Cd1 Ba2 3.6942(13) 3_445
Cd1 Ba2 3.6942(13) 3_455
Cd1 Ba1 3.9015(17) 1_556
Cd1 Ba1 4.0670(15) 7_556
Cd2 As3 2.8302(17) 5_655
Cd2 Sb3 2.8302(17) 5_655
Cd2 As2 2.8747(11) 3
Cd2 Sb2 2.8747(11) 3
Cd2 As2 2.8747(11) 3_545
Cd2 Sb2 2.8747(11) 3_545
Cd2 Sb3 3.0009(19) .
Cd2 Cd2 3.329(3) 5_655
Cd2 Ba2 3.7696(18) 5_656
Cd2 Ba1 3.8665(14) 3
Cd2 Ba1 3.8665(14) 3_545
Sb1 As1 2.816(2) 5_556
Sb1 Sb1 2.816(2) 5_556
Sb1 Ba1 3.4744(12) 7_556
Sb1 Ba1 3.4744(12) 7_546
Sb1 Ba2 3.5716(12) 7_546
Sb1 Ba2 3.5716(12) 7_556
Sb1 Ba2 3.6983(13) 3_445
Sb1 Ba2 3.6983(13) 3_455
Sb2 Cd1 2.8674(18) 5_556
Sb2 Cd2 2.8747(11) 3_445
Sb2 Cd2 2.8747(11) 3_455
Sb2 Ba2 3.4991(12) 7_556
Sb2 Ba2 3.4991(12) 7_546
Sb3 Cd2 2.8302(17) 5_655
Sb3 Cd1 2.8430(10) 7_556
Sb3 Cd1 2.8430(11) 7_546
Sb3 Ba1 3.3977(12) 7_545
Sb3 Ba1 3.3977(12) 7
